data_7008634
loop_
_publ_author_name
'Tanski, Joseph M.'
'Kelly, Bryte V.'
'Parkin, Gerard'

_publ_section_title
;
 Multidentate aryloxide and oxo-aryloxide complexes of antimony:
 synthesis and structural characterization of
 [eta4-N(o-C6H4O)3]Sb(OSMe2), {{[eta3-N(o-C6H4OH)-
 (o-C6H4O)2]Sb}2(mu2-O)}2 and {[eta3-PhN(o-C6H4O)2]Sb}4(mu3-O)2.
;
_journal_issue 14
_journal_name_full 'Dalton transactions (Cambridge, England : 2003)'
_journal_page_first 2442
_journal_page_last 2447
_journal_paper_doi 10.1039/b505308k
_journal_year 2005
_chemical_formula_sum 'C20 H18 N O4 S Sb'
_chemical_formula_weight 490.16
_chemical_name_systematic
;
?
;
_space_group_IT_number 2
_symmetry_cell_setting triclinic
_symmetry_space_group_name_Hall '-P 1'
_symmetry_space_group_name_H-M 'P -1'
_atom_sites_solution_hydrogens geom
_atom_sites_solution_primary direct
_atom_sites_solution_secondary difmap
_audit_creation_method SHELXL-97
_cell_angle_alpha 96.289(2)
_cell_angle_beta 90.953(2)
_cell_angle_gamma 112.482(2)
_cell_formula_units_Z 2
_cell_length_a 8.4517(10)
_cell_length_b 8.7336(11)
_cell_length_c 13.9596(16)
_cell_measurement_temperature 243(2)
_cell_volume 944.4(2)
_computing_cell_refinement 'Bruker SMART'
_computing_data_collection 'Bruker SMART'
_computing_data_reduction 'Bruker SHELXTL'
_computing_molecular_graphics 'Bruker SHELXTL'
_computing_publication_material 'Bruker SHELXTL'
_computing_structure_refinement 'SHELXL-97 (Sheldrick, 1997)'
_computing_structure_solution 'SHELXS-97 (Sheldrick, 1990)'
_diffrn_ambient_temperature 243(2)
_diffrn_measured_fraction_theta_full 0.887
_diffrn_measured_fraction_theta_max 0.887
_diffrn_measurement_device_type 'CCD area detector'
_diffrn_measurement_method 'phi and omega scans'
_diffrn_radiation_monochromator graphite
_diffrn_radiation_source 'fine-focus sealed tube'
_diffrn_radiation_type MoK\a
_diffrn_radiation_wavelength 0.71073
_diffrn_reflns_av_R_equivalents 0.0300
_diffrn_reflns_av_sigmaI/netI 0.0280
_diffrn_reflns_limit_h_max 10
_diffrn_reflns_limit_h_min -11
_diffrn_reflns_limit_k_max 11
_diffrn_reflns_limit_k_min -10
_diffrn_reflns_limit_l_max 7
_diffrn_reflns_limit_l_min -18
_diffrn_reflns_number 6313
_diffrn_reflns_theta_full 28.02
_diffrn_reflns_theta_max 28.02
_diffrn_reflns_theta_min 1.47
_exptl_absorpt_coefficient_mu 1.597
_exptl_absorpt_correction_T_max 0.5971
_exptl_absorpt_correction_T_min 0.5144
_exptl_absorpt_correction_type empirical
_exptl_absorpt_process_details sadabs
_exptl_crystal_colour colorless
_exptl_crystal_density_diffrn 1.724
_exptl_crystal_density_method 'not measured'
_exptl_crystal_description bulk
_exptl_crystal_F_000 488
_exptl_crystal_size_max 0.48
_exptl_crystal_size_mid 0.48
_exptl_crystal_size_min 0.36
_refine_diff_density_max 1.372
_refine_diff_density_min -1.627
_refine_diff_density_rms 0.146
_refine_ls_extinction_coef 0.0046(14)
_refine_ls_extinction_expression Fc^*^=kFc[1+0.001xFc^2^\l^3^/sin(2\q)]^-1/4^
_refine_ls_extinction_method SHELXL
_refine_ls_goodness_of_fit_ref 1.032
_refine_ls_hydrogen_treatment mixed
_refine_ls_matrix_type full
_refine_ls_number_parameters 247
_refine_ls_number_reflns 4058
_refine_ls_number_restraints 0
_refine_ls_restrained_S_all 1.032
_refine_ls_R_factor_all 0.0426
_refine_ls_R_factor_gt 0.0395
_refine_ls_shift/su_max 0.001
_refine_ls_shift/su_mean 0.000
_refine_ls_structure_factor_coef Fsqd
_refine_ls_weighting_details 'calc w=1/[\s^2^(Fo^2^)+(0.0900P)^2^+0.0000P] where P=(Fo^2^+2Fc^2^)/3'
_refine_ls_weighting_scheme calc
_refine_ls_wR_factor_gt 0.1083
_refine_ls_wR_factor_ref 0.1111
_reflns_number_gt 3747
_reflns_number_total 4058
_reflns_threshold_expression >2sigma(I)
_cod_data_source_file b505308k.txt
_cod_data_source_block lo3sbs20
_cod_depositor_comments
;
The following automatic conversions were performed:
'_symmetry_cell_setting' value 'Triclinic' changed to 'triclinic'
according to '/home/saulius/struct/CIF-dictionaries/cif_core.dic'
dictionary named 'cif_core.dic' version 2.4.1 from 2010-06-29.

Automatic conversion script
Id: cif_fix_enum 1527 2010-12-29 10:47:43Z saulius 
;
_cod_original_sg_symbol_H-M P-1
_cod_database_code 7008634

loop_
_symmetry_equiv_pos_as_xyz
'x, y, z'
'-x, -y, -z'

loop_
_atom_site_label
_atom_site_type_symbol
_atom_site_fract_x
_atom_site_fract_y
_atom_site_fract_z
_atom_site_U_iso_or_equiv
_atom_site_adp_type
_atom_site_occupancy
_atom_site_symmetry_multiplicity
_atom_site_calc_flag
_atom_site_refinement_flags
_atom_site_disorder_assembly
_atom_site_disorder_group
Sb Sb 0.74871(3) 0.25159(3) 0.101839(14) 0.03206(12) Uani 1 1 d . . .
N N 0.6882(3) 0.2638(3) 0.27169(18) 0.0255(5) Uani 1 1 d . . .
O1 O 0.9029(3) 0.1523(3) 0.16760(18) 0.0385(5) Uani 1 1 d . . .
O2 O 0.8806(3) 0.4961(3) 0.17313(18) 0.0355(5) Uani 1 1 d . . .
O3 O 0.5282(3) 0.0438(3) 0.11234(17) 0.0370(5) Uani 1 1 d . . .
C11 C 0.8409(4) 0.2567(4) 0.3204(2) 0.0275(6) Uani 1 1 d . . .
C12 C 0.9396(4) 0.1901(4) 0.2636(2) 0.0307(6) Uani 1 1 d . . .
C13 C 1.0739(4) 0.1645(4) 0.3088(3) 0.0364(7) Uani 1 1 d . . .
H13A H 1.1404 0.1176 0.2723 0.044 Uiso 1 1 calc R . .
C14 C 1.1097(4) 0.2084(5) 0.4080(3) 0.0382(7) Uani 1 1 d . . .
H14A H 1.1988 0.1880 0.4381 0.046 Uiso 1 1 calc R . .
C15 C 1.0166(4) 0.2815(4) 0.4632(2) 0.0353(7) Uani 1 1 d . . .
H15A H 1.0445 0.3138 0.5298 0.042 Uiso 1 1 calc R . .
C16 C 0.8807(4) 0.3065(4) 0.4189(2) 0.0310(6) Uani 1 1 d . . .
H16A H 0.8167 0.3566 0.4552 0.037 Uiso 1 1 calc R . .
C21 C 0.6795(4) 0.4274(4) 0.2937(2) 0.0276(6) Uani 1 1 d . . .
C22 C 0.7918(4) 0.5467(4) 0.2398(2) 0.0307(6) Uani 1 1 d . . .
C23 C 0.8033(5) 0.7118(4) 0.2572(3) 0.0375(7) Uani 1 1 d . . .
H23A H 0.8812 0.7948 0.2246 0.045 Uiso 1 1 calc R . .
C24 C 0.6990(5) 0.7525(4) 0.3226(3) 0.0413(8) Uani 1 1 d . . .
H24A H 0.7074 0.8635 0.3342 0.050 Uiso 1 1 calc R . .
C25 C 0.5816(5) 0.6304(5) 0.3714(3) 0.0389(8) Uani 1 1 d . . .
H25A H 0.5089 0.6585 0.4138 0.047 Uiso 1 1 calc R . .
C26 C 0.5732(4) 0.4677(4) 0.3570(2) 0.0311(6) Uani 1 1 d . . .
H26A H 0.4956 0.3853 0.3901 0.037 Uiso 1 1 calc R . .
C31 C 0.5362(4) 0.1150(4) 0.2832(2) 0.0264(6) Uani 1 1 d . . .
C32 C 0.4621(4) 0.0076(4) 0.1979(2) 0.0296(6) Uani 1 1 d . . .
C33 C 0.3185(5) -0.1392(4) 0.2037(3) 0.0366(7) Uani 1 1 d . . .
H33A H 0.2654 -0.2113 0.1472 0.044 Uiso 1 1 calc R . .
C34 C 0.2541(5) -0.1789(4) 0.2929(3) 0.0380(8) Uani 1 1 d . . .
H34A H 0.1571 -0.2774 0.2961 0.046 Uiso 1 1 calc R . .
C35 C 0.3315(4) -0.0749(4) 0.3768(3) 0.0366(7) Uani 1 1 d . . .
H35A H 0.2889 -0.1036 0.4369 0.044 Uiso 1 1 calc R . .
C36 C 0.4727(4) 0.0725(4) 0.3718(2) 0.0302(6) Uani 1 1 d . . .
H36A H 0.5253 0.1437 0.4287 0.036 Uiso 1 1 calc R . .
O1S O 0.5473(3) 0.3658(3) 0.08173(18) 0.0375(5) Uani 1 1 d . . .
S S 0.35773(12) 0.29328(11) 0.10562(7) 0.0369(2) Uani 1 1 d . . .
C1S C 0.2442(6) 0.2274(6) -0.0101(3) 0.0563(11) Uani 1 1 d . . .
H1SA H 0.2691 0.1360 -0.0428 0.084 Uiso 1 1 calc R . .
H1SB H 0.2799 0.3199 -0.0482 0.084 Uiso 1 1 calc R . .
H1SC H 0.1219 0.1903 -0.0021 0.084 Uiso 1 1 calc R . .
C2S C 0.3136(5) 0.4745(5) 0.1379(3) 0.0434(8) Uani 1 1 d . . .
H2SA H 0.3761 0.5329 0.1986 0.065 Uiso 1 1 calc R . .
H2SB H 0.1915 0.4424 0.1448 0.065 Uiso 1 1 calc R . .
H2SC H 0.3492 0.5475 0.0879 0.065 Uiso 1 1 calc R . .

loop_
_atom_site_aniso_label
_atom_site_aniso_U_11
_atom_site_aniso_U_22
_atom_site_aniso_U_33
_atom_site_aniso_U_23
_atom_site_aniso_U_13
_atom_site_aniso_U_12
Sb 0.03760(17) 0.03605(17) 0.02812(16) 0.00848(9) 0.00657(9) 0.01906(11)
N 0.0268(13) 0.0258(12) 0.0281(12) 0.0072(9) 0.0021(10) 0.0138(10)
O1 0.0440(14) 0.0459(14) 0.0357(12) 0.0042(10) 0.0044(10) 0.0288(12)
O2 0.0337(12) 0.0333(12) 0.0395(12) 0.0110(10) 0.0090(10) 0.0111(10)
O3 0.0462(14) 0.0339(12) 0.0296(11) 0.0036(9) 0.0016(10) 0.0144(11)
C11 0.0259(15) 0.0258(14) 0.0355(15) 0.0117(12) 0.0025(12) 0.0131(12)
C12 0.0314(16) 0.0278(15) 0.0352(16) 0.0099(12) 0.0044(12) 0.0125(12)
C13 0.0313(17) 0.0396(18) 0.0477(19) 0.0122(15) 0.0083(14) 0.0220(15)
C14 0.0296(17) 0.0408(18) 0.0485(19) 0.0129(15) -0.0003(14) 0.0166(14)
C15 0.0326(17) 0.0375(17) 0.0360(16) 0.0062(13) -0.0032(13) 0.0134(14)
C16 0.0279(15) 0.0314(16) 0.0350(15) 0.0063(12) 0.0019(12) 0.0122(13)
C21 0.0281(15) 0.0255(14) 0.0307(14) 0.0043(11) -0.0023(11) 0.0122(12)
C22 0.0277(15) 0.0287(15) 0.0358(16) 0.0058(12) -0.0023(12) 0.0108(12)
C23 0.0398(19) 0.0280(16) 0.0439(18) 0.0085(13) -0.0060(15) 0.0115(14)
C24 0.054(2) 0.0274(16) 0.047(2) 0.0008(14) -0.0119(16) 0.0221(16)
C25 0.048(2) 0.0404(18) 0.0361(17) -0.0006(14) 0.0007(15) 0.0271(16)
C26 0.0339(16) 0.0330(16) 0.0306(14) 0.0047(12) 0.0004(12) 0.0173(13)
C31 0.0275(14) 0.0238(14) 0.0325(15) 0.0074(11) 0.0010(11) 0.0140(12)
C32 0.0328(16) 0.0293(15) 0.0319(15) 0.0062(12) 0.0001(12) 0.0172(13)
C33 0.0366(18) 0.0271(15) 0.0461(18) 0.0020(13) -0.0082(14) 0.0133(14)
C34 0.0326(17) 0.0309(16) 0.051(2) 0.0145(15) 0.0009(15) 0.0102(14)
C35 0.0321(17) 0.0394(18) 0.0438(18) 0.0187(15) 0.0080(14) 0.0160(14)
C36 0.0279(15) 0.0348(16) 0.0324(15) 0.0087(12) 0.0023(12) 0.0157(13)
O1S 0.0342(13) 0.0416(13) 0.0433(13) 0.0161(11) 0.0030(10) 0.0190(11)
S 0.0387(5) 0.0335(4) 0.0434(5) 0.0145(3) 0.0049(4) 0.0168(4)
C1S 0.052(2) 0.051(2) 0.056(2) -0.009(2) -0.011(2) 0.014(2)
C2S 0.047(2) 0.0420(19) 0.046(2) 0.0038(16) 0.0022(16) 0.0238(17)

loop_
_atom_type_symbol
_atom_type_description
_atom_type_scat_dispersion_real
_atom_type_scat_dispersion_imag
_atom_type_scat_source
C C 0.0033 0.0016 'International Tables Vol C Tables 4.2.6.8 and 6.1.1.4'
H H 0.0000 0.0000 'International Tables Vol C Tables 4.2.6.8 and 6.1.1.4'
N N 0.0061 0.0033 'International Tables Vol C Tables 4.2.6.8 and 6.1.1.4'
O O 0.0106 0.0060 'International Tables Vol C Tables 4.2.6.8 and 6.1.1.4'
Sb Sb -0.5866 1.5461 'International Tables Vol C Tables 4.2.6.8 and 6.1.1.4'
S S 0.1246 0.1234 'International Tables Vol C Tables 4.2.6.8 and 6.1.1.4'

loop_
_geom_angle_atom_site_label_1
_geom_angle_atom_site_label_2
_geom_angle_atom_site_label_3
_geom_angle
_geom_angle_site_symmetry_1
_geom_angle_site_symmetry_3
_geom_angle_publ_flag
O3 Sb O1 92.82(10) . . ?
O3 Sb O2 139.46(9) . . ?
O1 Sb O2 94.45(10) . . ?
O3 Sb O1S 80.65(9) . . ?
O1 Sb O1S 160.32(10) . . ?
O2 Sb O1S 79.26(10) . . ?
O3 Sb N 74.16(9) . . ?
O1 Sb N 74.26(9) . . ?
O2 Sb N 69.67(9) . . ?
O1S Sb N 86.08(9) . . ?
C21 N C31 118.6(2) . . ?
C21 N C11 111.6(2) . . ?
C31 N C11 110.3(2) . . ?
C21 N Sb 103.56(17) . . ?
C31 N Sb 107.74(18) . . ?
C11 N Sb 103.62(18) . . ?
C12 O1 Sb 118.9(2) . . ?
C22 O2 Sb 114.66(19) . . ?
C32 O3 Sb 121.6(2) . . ?
C16 C11 C12 121.4(3) . . ?
C16 C11 N 121.8(3) . . ?
C12 C11 N 116.7(3) . . ?
O1 C12 C13 121.8(3) . . ?
O1 C12 C11 119.7(3) . . ?
C13 C12 C11 118.5(3) . . ?
C12 C13 C14 120.0(3) . . ?
C15 C14 C13 121.3(3) . . ?
C14 C15 C16 119.2(3) . . ?
C11 C16 C15 119.4(3) . . ?
C26 C21 C22 121.4(3) . . ?
C26 C21 N 126.4(3) . . ?
C22 C21 N 112.1(3) . . ?
O2 C22 C23 123.1(3) . . ?
O2 C22 C21 118.6(3) . . ?
C23 C22 C21 118.3(3) . . ?
C24 C23 C22 119.8(3) . . ?
C23 C24 C25 120.9(3) . . ?
C26 C25 C24 119.7(3) . . ?
C21 C26 C25 119.7(3) . . ?
C36 C31 C32 120.5(3) . . ?
C36 C31 N 123.9(3) . . ?
C32 C31 N 115.5(3) . . ?
O3 C32 C33 120.5(3) . . ?
O3 C32 C31 120.9(3) . . ?
C33 C32 C31 118.6(3) . . ?
C34 C33 C32 120.3(3) . . ?
C35 C34 C33 120.6(3) . . ?
C34 C35 C36 119.7(3) . . ?
C31 C36 C35 120.3(3) . . ?
S O1S Sb 127.26(14) . . ?
O1S S C2S 102.95(17) . . ?
O1S S C1S 103.69(19) . . ?
C2S S C1S 98.7(2) . . ?

loop_
_geom_bond_atom_site_label_1
_geom_bond_atom_site_label_2
_geom_bond_distance
_geom_bond_site_symmetry_2
_geom_bond_publ_flag
Sb O3 2.066(2) . ?
Sb O1 2.072(2) . ?
Sb O2 2.114(2) . ?
Sb O1S 2.305(2) . ?
Sb N 2.433(2) . ?
N C21 1.459(4) . ?
N C31 1.463(4) . ?
N C11 1.474(4) . ?
O1 C12 1.347(4) . ?
O2 C22 1.346(4) . ?
O3 C32 1.344(4) . ?
C11 C16 1.391(4) . ?
C11 C12 1.398(4) . ?
C12 C13 1.392(4) . ?
C13 C14 1.392(5) . ?
C14 C15 1.385(5) . ?
C15 C16 1.395(4) . ?
C21 C26 1.382(5) . ?
C21 C22 1.411(4) . ?
C22 C23 1.401(5) . ?
C23 C24 1.390(6) . ?
C24 C25 1.399(6) . ?
C25 C26 1.386(5) . ?
C31 C36 1.388(4) . ?
C31 C32 1.404(4) . ?
C32 C33 1.400(5) . ?
C33 C34 1.393(5) . ?
C34 C35 1.382(5) . ?
C35 C36 1.390(5) . ?
O1S S 1.539(3) . ?
S C2S 1.774(4) . ?
S C1S 1.784(4) . ?
